data_4035761
loop_
_publ_author_name
'Yao, Tuanli'
'Guo, Zhen'
'Liang, Xiujuan'
'Qi, Lihan'

_publ_section_title
;
 Regio- and Stereoselective Electrophilic Cyclization Approach for the
 Protecting-Group-Free Synthesis of Alkaloids Lennoxamine, Chilenine,
 Fumaridine, 8-Oxypseudoplamatine, and 2- O-(Methyloxy)fagaronine.
;
_journal_issue 21
_journal_name_full 'The Journal of organic chemistry'
_journal_page_first 13370
_journal_page_last 13380
_journal_paper_doi 10.1021/acs.joc.8b02154
_journal_volume 83
_journal_year 2018
_chemical_formula_sum 'C22 H21 N O7'
_chemical_formula_weight 411.40
_space_group_crystal_system monoclinic
_space_group_IT_number 14
_space_group_name_Hall '-P 2ybc'
_space_group_name_H-M_alt 'P 1 21/c 1'
_atom_sites_solution_hydrogens geom
_audit_creation_method SHELXL-2014/7
_cell_angle_alpha 90
_cell_angle_beta 128.512(2)
_cell_angle_gamma 90
_cell_formula_units_Z 4
_cell_length_a 14.4582(6)
_cell_length_b 7.4973(3)
_cell_length_c 23.2194(7)
_cell_measurement_reflns_used 3404
_cell_measurement_temperature 296(2)
_cell_measurement_theta_max 22.58
_cell_measurement_theta_min 2.82
_cell_volume 1969.44(14)
_computing_structure_refinement 'SHELXL-2014/7 (Sheldrick, 2014)'
_diffrn_ambient_temperature 296(2)
_diffrn_measured_fraction_theta_full 0.818
_diffrn_measured_fraction_theta_max 0.867
_diffrn_measurement_device_type 'Bruker APEX-II CCD'
_diffrn_measurement_method '\f and \w scans'
_diffrn_radiation_type MoK\a
_diffrn_radiation_wavelength 0.71073
_diffrn_reflns_av_R_equivalents 0.1219
_diffrn_reflns_av_unetI/netI 0.1882
_diffrn_reflns_Laue_measured_fraction_full 0.818
_diffrn_reflns_Laue_measured_fraction_max 0.867
_diffrn_reflns_limit_h_max 18
_diffrn_reflns_limit_h_min -19
_diffrn_reflns_limit_k_max 9
_diffrn_reflns_limit_k_min -9
_diffrn_reflns_limit_l_max 30
_diffrn_reflns_limit_l_min -25
_diffrn_reflns_number 17425
_diffrn_reflns_point_group_measured_fraction_full 0.818
_diffrn_reflns_point_group_measured_fraction_max 0.867
_diffrn_reflns_theta_full 25.242
_diffrn_reflns_theta_max 28.277
_diffrn_reflns_theta_min 2.818
_exptl_absorpt_coefficient_mu 0.104
_exptl_absorpt_correction_T_max 0.7457
_exptl_absorpt_correction_T_min 0.6345
_exptl_absorpt_correction_type multi-scan
_exptl_absorpt_process_details SADABS
_exptl_crystal_colour yellow
_exptl_crystal_density_diffrn 1.387
_exptl_crystal_description block
_exptl_crystal_F_000 864
_exptl_crystal_size_max 0.150
_exptl_crystal_size_mid 0.140
_exptl_crystal_size_min 0.130
_refine_diff_density_max 0.144
_refine_diff_density_min -0.159
_refine_diff_density_rms 0.037
_refine_ls_extinction_method none
_refine_ls_goodness_of_fit_ref 0.897
_refine_ls_hydrogen_treatment constr
_refine_ls_matrix_type full
_refine_ls_number_parameters 275
_refine_ls_number_reflns 4243
_refine_ls_number_restraints 0
_refine_ls_restrained_S_all 0.897
_refine_ls_R_factor_all 0.2153
_refine_ls_R_factor_gt 0.0661
_refine_ls_shift/su_max 0.000
_refine_ls_shift/su_mean 0.000
_refine_ls_structure_factor_coef Fsqd
_refine_ls_weighting_details 'w=1/[\s^2^(Fo^2^)] where P=(Fo^2^+2Fc^2^)/3'
_refine_ls_weighting_scheme calc
_refine_ls_wR_factor_gt 0.1024
_refine_ls_wR_factor_ref 0.1411
_reflns_Friedel_coverage 0.000
_reflns_number_gt 1614
_reflns_number_total 4243
_reflns_threshold_expression 'I > 2\s(I)'
_cod_data_source_file jo8b02154_si_002.cif
_cod_data_source_block SUST_1386_0ma
_cod_original_sg_symbol_H-M 'P 21/c'
_cod_database_code 4035761
_shelx_shelxl_version_number 2014/7
_shelx_space_group_comment
;
The symmetry employed for this shelxl refinement is uniquely defined
by the following loop, which should always be used as a source of
symmetry information in preference to the above space-group names.
They are only intended as comments.
;
_shelx_estimated_absorpt_t_min 0.985
_shelx_estimated_absorpt_t_max 0.987

loop_
_space_group_symop_operation_xyz
'x, y, z'
'-x, y+1/2, -z+1/2'
'-x, -y, -z'
'x, -y-1/2, z-1/2'

loop_
_atom_site_label
_atom_site_type_symbol
_atom_site_fract_x
_atom_site_fract_y
_atom_site_fract_z
_atom_site_U_iso_or_equiv
_atom_site_adp_type
_atom_site_occupancy
_atom_site_site_symmetry_order
_atom_site_calc_flag
_atom_site_refinement_flags_posn
_atom_site_refinement_flags_adp
O1 O -0.3410(2) 0.8419(3) -0.01559(13) 0.0618(6) Uani 1 1 d . .
O5 O 0.23979(19) 0.6226(2) -0.01370(11) 0.0482(5) Uani 1 1 d . .
O2 O -0.2769(2) 0.7576(3) -0.08120(12) 0.0602(6) Uani 1 1 d . .
O7 O 0.6808(2) 0.7968(3) 0.23067(12) 0.0559(6) Uani 1 1 d . .
O6 O 0.5050(2) 0.6489(2) 0.09646(11) 0.0507(6) Uani 1 1 d . .
O4 O 0.2470(2) 0.8842(3) 0.31896(14) 0.0735(7) Uani 1 1 d . .
O3 O 0.1128(2) 0.6685(3) 0.25816(13) 0.0730(7) Uani 1 1 d . .
N1 N 0.1585(2) 0.7325(3) 0.03943(13) 0.0417(6) Uani 1 1 d . .
C6 C 0.0169(3) 0.8665(3) 0.09307(16) 0.0404(7) Uani 1 1 d . .
C9 C 0.1407(3) 0.8229(4) 0.26412(17) 0.0469(8) Uani 1 1 d . .
C11 C 0.1428(3) 0.8730(3) 0.12906(16) 0.0422(7) Uani 1 1 d . .
H11 H 0.1884 0.9264 0.1753 0.051 Uiso 1 1 calc R U
C14 C 0.3625(3) 0.7510(3) 0.10959(15) 0.0377(7) Uani 1 1 d . .
C3 C -0.2203(3) 0.8569(4) 0.02825(18) 0.0441(7) Uani 1 1 d . .
C15 C 0.2481(3) 0.6983(3) 0.04157(16) 0.0397(7) Uani 1 1 d . .
C19 C 0.5666(3) 0.8137(3) 0.20551(17) 0.0436(7) Uani 1 1 d . .
C13 C 0.3335(3) 0.8291(3) 0.15155(16) 0.0392(7) Uani 1 1 d . .
C12 C 0.2053(3) 0.8155(3) 0.10743(16) 0.0398(7) Uani 1 1 d . .
C5 C -0.0225(3) 0.9140(3) 0.13330(16) 0.0415(7) Uani 1 1 d . .
C7 C -0.0661(3) 0.8122(3) 0.01891(17) 0.0426(7) Uani 1 1 d . .
H7 H -0.0419 0.7799 -0.0086 0.051 Uiso 1 1 calc R U
C2 C -0.1811(3) 0.8087(3) -0.01077(17) 0.0429(7) Uani 1 1 d . .
C18 C 0.4791(3) 0.7411(3) 0.13618(16) 0.0402(7) Uani 1 1 d . .
C4 C -0.1428(3) 0.9083(4) 0.10003(17) 0.0481(8) Uani 1 1 d . .
H4 H -0.1694 0.9389 0.1263 0.058 Uiso 1 1 calc R U
C8 C 0.0629(3) 0.9704(4) 0.21274(16) 0.0518(8) Uani 1 1 d . .
H8A H 0.1123 1.0656 0.2170 0.062 Uiso 1 1 calc R U
H8B H 0.0185 1.0180 0.2278 0.062 Uiso 1 1 calc R U
C20 C 0.5371(3) 0.8936(3) 0.24622(16) 0.0459(7) Uani 1 1 d . .
H20 H 0.5962 0.9437 0.2918 0.055 Uiso 1 1 calc R U
C21 C 0.4202(3) 0.8994(3) 0.21943(16) 0.0446(7) Uani 1 1 d . .
H21 H 0.4012 0.9504 0.2474 0.054 Uiso 1 1 calc R U
C1 C -0.3782(3) 0.7712(4) -0.08445(18) 0.0544(8) Uani 1 1 d . .
H1A H -0.4138 0.6546 -0.0930 0.065 Uiso 1 1 calc R U
H1B H -0.4363 0.8494 -0.1244 0.065 Uiso 1 1 calc R U
C16 C 0.1211(3) 0.5923(4) -0.08044(16) 0.0533(8) Uani 1 1 d . .
H16A H 0.0780 0.5232 -0.0694 0.080 Uiso 1 1 calc R U
H16B H 0.1241 0.5287 -0.1151 0.080 Uiso 1 1 calc R U
H16C H 0.0822 0.7047 -0.1012 0.080 Uiso 1 1 calc R U
C17 C 0.5636(4) 0.7464(5) 0.0749(2) 0.0748(11) Uani 1 1 d . .
H17A H 0.5183 0.8507 0.0478 0.112 Uiso 1 1 calc R U
H17B H 0.5715 0.6726 0.0443 0.112 Uiso 1 1 calc R U
H17C H 0.6406 0.7817 0.1179 0.112 Uiso 1 1 calc R U
C22 C 0.7723(3) 0.8838(5) 0.29738(19) 0.0688(10) Uani 1 1 d . .
H22A H 0.7520 1.0070 0.2949 0.103 Uiso 1 1 calc R U
H22B H 0.8450 0.8756 0.3044 0.103 Uiso 1 1 calc R U
H22C H 0.7817 0.8276 0.3379 0.103 Uiso 1 1 calc R U
C10 C 0.3303(4) 0.7569(6) 0.3739(2) 0.0988(14) Uani 1 1 d . .
H10A H 0.3076 0.7245 0.4036 0.148 Uiso 1 1 calc R U
H10B H 0.4078 0.8090 0.4046 0.148 Uiso 1 1 calc R U
H10C H 0.3308 0.6525 0.3502 0.148 Uiso 1 1 calc R U

loop_
_atom_site_aniso_label
_atom_site_aniso_U_11
_atom_site_aniso_U_22
_atom_site_aniso_U_33
_atom_site_aniso_U_23
_atom_site_aniso_U_13
_atom_site_aniso_U_12
O1 0.0423(16) 0.0902(16) 0.0602(15) 0.0018(12) 0.0356(14) 0.0053(12)
O5 0.0442(14) 0.0555(12) 0.0435(12) -0.0081(10) 0.0267(12) -0.0034(10)
O2 0.0394(15) 0.0933(16) 0.0481(14) 0.0014(12) 0.0274(13) 0.0026(12)
O7 0.0345(14) 0.0701(14) 0.0549(14) -0.0118(11) 0.0238(13) -0.0068(11)
O6 0.0459(15) 0.0566(12) 0.0611(14) -0.0120(10) 0.0390(13) -0.0089(10)
O4 0.0535(19) 0.0825(17) 0.0647(16) 0.0060(14) 0.0272(16) -0.0082(15)
O3 0.071(2) 0.0684(16) 0.0673(18) 0.0139(12) 0.0370(17) -0.0085(14)
N1 0.0384(16) 0.0440(13) 0.0439(14) 0.0012(11) 0.0262(14) 0.0002(12)
C6 0.045(2) 0.0364(15) 0.0463(18) 0.0087(13) 0.0311(18) 0.0067(14)
C9 0.046(2) 0.064(2) 0.0433(19) -0.0018(16) 0.0338(19) -0.0031(17)
C11 0.044(2) 0.0420(16) 0.0419(17) 0.0035(13) 0.0278(17) 0.0001(14)
C14 0.0391(19) 0.0365(15) 0.0389(16) 0.0035(13) 0.0250(16) 0.0002(14)
C3 0.041(2) 0.0473(17) 0.056(2) 0.0077(14) 0.0363(19) 0.0057(15)
C15 0.038(2) 0.0404(16) 0.0438(18) 0.0038(13) 0.0271(17) -0.0005(13)
C19 0.037(2) 0.0416(17) 0.0471(19) 0.0031(13) 0.0241(18) 0.0012(13)
C13 0.042(2) 0.0383(16) 0.0414(17) 0.0039(12) 0.0280(17) 0.0009(13)
C12 0.038(2) 0.0406(16) 0.0450(18) 0.0059(12) 0.0281(18) 0.0021(13)
C5 0.047(2) 0.0378(16) 0.0489(18) 0.0049(13) 0.0340(17) 0.0085(14)
C7 0.042(2) 0.0495(17) 0.0437(18) 0.0080(13) 0.0303(18) 0.0061(14)
C2 0.040(2) 0.0482(18) 0.0406(18) 0.0080(13) 0.0252(18) 0.0044(14)
C18 0.042(2) 0.0400(15) 0.0440(17) 0.0012(13) 0.0295(17) 0.0019(14)
C4 0.052(2) 0.0516(18) 0.054(2) 0.0039(15) 0.040(2) 0.0104(16)
C8 0.055(2) 0.0547(18) 0.056(2) -0.0067(15) 0.040(2) 0.0016(16)
C20 0.046(2) 0.0437(17) 0.0408(17) -0.0060(13) 0.0235(17) -0.0054(15)
C21 0.046(2) 0.0465(17) 0.0419(18) 0.0027(14) 0.0280(18) 0.0056(15)
C1 0.047(2) 0.061(2) 0.057(2) 0.0094(16) 0.0334(19) 0.0066(16)
C16 0.041(2) 0.060(2) 0.0390(18) -0.0015(14) 0.0153(18) -0.0010(16)
C17 0.073(3) 0.108(3) 0.064(2) -0.003(2) 0.053(2) -0.016(2)
C22 0.040(2) 0.091(3) 0.061(2) -0.015(2) 0.025(2) -0.015(2)
C10 0.053(3) 0.131(4) 0.073(3) 0.028(3) 0.019(3) 0.006(3)

loop_
_atom_type_symbol
_atom_type_description
_atom_type_scat_dispersion_real
_atom_type_scat_dispersion_imag
_atom_type_scat_source
C C 0.0033 0.0016 'International Tables Vol C Tables 4.2.6.8 and 6.1.1.4'
H H 0.0000 0.0000 'International Tables Vol C Tables 4.2.6.8 and 6.1.1.4'
N N 0.0061 0.0033 'International Tables Vol C Tables 4.2.6.8 and 6.1.1.4'
O O 0.0106 0.0060 'International Tables Vol C Tables 4.2.6.8 and 6.1.1.4'

loop_
_geom_angle_atom_site_label_1
_geom_angle_atom_site_label_2
_geom_angle_atom_site_label_3
_geom_angle
C3 O1 C1 106.2(2)
C15 O5 C16 115.6(2)
C2 O2 C1 106.4(2)
C19 O7 C22 118.6(2)
C18 O6 C17 116.5(2)
C9 O4 C10 116.8(3)
C15 N1 C12 105.9(3)
C5 C6 C7 119.6(3)
C5 C6 C11 119.2(3)
C7 C6 C11 121.2(2)
O3 C9 O4 123.2(3)
O3 C9 C8 125.9(3)
O4 C9 C8 110.8(3)
C12 C11 C6 131.6(3)
C12 C11 H11 114.2
C6 C11 H11 114.2
C18 C14 C13 121.1(3)
C18 C14 C15 135.2(2)
C13 C14 C15 103.7(2)
C4 C3 O1 128.9(2)
C4 C3 C2 121.0(3)
O1 C3 C2 110.1(3)
N1 C15 O5 124.0(3)
N1 C15 C14 114.9(2)
O5 C15 C14 121.1(3)
O7 C19 C20 123.2(3)
O7 C19 C18 116.2(2)
C20 C19 C18 120.7(3)
C21 C13 C14 120.3(3)
C21 C13 C12 133.4(2)
C14 C13 C12 106.3(2)
C11 C12 N1 126.2(3)
C11 C12 C13 124.7(3)
N1 C12 C13 109.2(2)
C4 C5 C6 120.2(3)
C4 C5 C8 118.4(2)
C6 C5 C8 121.4(3)
C2 C7 C6 118.0(2)
C2 C7 H7 121.0
C6 C7 H7 121.0
C7 C2 C3 122.6(3)
C7 C2 O2 128.1(2)
C3 C2 O2 109.2(3)
O6 C18 C14 119.3(3)
O6 C18 C19 122.6(3)
C14 C18 C19 118.0(2)
C3 C4 C5 118.6(3)
C3 C4 H4 120.7
C5 C4 H4 120.7
C9 C8 C5 113.9(2)
C9 C8 H8A 108.8
C5 C8 H8A 108.8
C9 C8 H8B 108.8
C5 C8 H8B 108.8
H8A C8 H8B 107.7
C19 C20 C21 120.7(3)
C19 C20 H20 119.7
C21 C20 H20 119.7
C13 C21 C20 119.3(3)
C13 C21 H21 120.4
C20 C21 H21 120.4
O2 C1 O1 108.0(3)
O2 C1 H1A 110.1
O1 C1 H1A 110.1
O2 C1 H1B 110.1
O1 C1 H1B 110.1
H1A C1 H1B 108.4
O5 C16 H16A 109.5
O5 C16 H16B 109.5
H16A C16 H16B 109.5
O5 C16 H16C 109.5
H16A C16 H16C 109.5
H16B C16 H16C 109.5
O6 C17 H17A 109.5
O6 C17 H17B 109.5
H17A C17 H17B 109.5
O6 C17 H17C 109.5
H17A C17 H17C 109.5
H17B C17 H17C 109.5
O7 C22 H22A 109.5
O7 C22 H22B 109.5
H22A C22 H22B 109.5
O7 C22 H22C 109.5
H22A C22 H22C 109.5
H22B C22 H22C 109.5
O4 C10 H10A 109.5
O4 C10 H10B 109.5
H10A C10 H10B 109.5
O4 C10 H10C 109.5
H10A C10 H10C 109.5
H10B C10 H10C 109.5

loop_
_geom_bond_atom_site_label_1
_geom_bond_atom_site_label_2
_geom_bond_distance
O1 C3 1.372(4)
O1 C1 1.434(4)
O5 C15 1.339(3)
O5 C16 1.444(4)
O2 C2 1.385(4)
O2 C1 1.423(3)
O7 C19 1.372(4)
O7 C22 1.422(4)
O6 C18 1.378(3)
O6 C17 1.426(3)
O4 C9 1.326(4)
O4 C10 1.441(4)
O3 C9 1.205(3)
N1 C15 1.290(4)
N1 C12 1.417(4)
C6 C5 1.410(3)
C6 C7 1.413(4)
C6 C11 1.457(4)
C9 C8 1.497(4)
C11 C12 1.348(4)
C11 H11 0.9300
C14 C18 1.390(4)
C14 C13 1.406(3)
C14 C15 1.460(4)
C3 C4 1.362(4)
C3 C2 1.383(4)
C19 C20 1.391(4)
C19 C18 1.397(4)
C13 C21 1.368(4)
C13 C12 1.460(4)
C5 C4 1.396(5)
C5 C8 1.507(4)
C7 C2 1.347(5)
C7 H7 0.9300
C4 H4 0.9300
C8 H8A 0.9700
C8 H8B 0.9700
C20 C21 1.392(4)
C20 H20 0.9300
C21 H21 0.9300
C1 H1A 0.9700
C1 H1B 0.9700
C16 H16A 0.9600
C16 H16B 0.9600
C16 H16C 0.9600
C17 H17A 0.9600
C17 H17B 0.9600
C17 H17C 0.9600
C22 H22A 0.9600
C22 H22B 0.9600
C22 H22C 0.9600
C10 H10A 0.9600
C10 H10B 0.9600
C10 H10C 0.9600

loop_
_geom_torsion_atom_site_label_1
_geom_torsion_atom_site_label_2
_geom_torsion_atom_site_label_3
_geom_torsion_atom_site_label_4
_geom_torsion
C10 O4 C9 O3 -1.3(4)
C10 O4 C9 C8 178.3(3)
C5 C6 C11 C12 170.7(3)
C7 C6 C11 C12 -8.7(4)
C1 O1 C3 C4 -176.1(3)
C1 O1 C3 C2 3.2(3)
C12 N1 C15 O5 -178.6(2)
C12 N1 C15 C14 0.6(3)
C16 O5 C15 N1 4.7(4)
C16 O5 C15 C14 -174.4(2)
C18 C14 C15 N1 179.8(3)
C13 C14 C15 N1 -1.2(3)
C18 C14 C15 O5 -1.0(5)
C13 C14 C15 O5 178.0(2)
C22 O7 C19 C20 -8.0(4)
C22 O7 C19 C18 173.7(3)
C18 C14 C13 C21 0.8(4)
C15 C14 C13 C21 -178.3(2)
C18 C14 C13 C12 -179.7(2)
C15 C14 C13 C12 1.1(3)
C6 C11 C12 N1 1.2(5)
C6 C11 C12 C13 -178.6(3)
C15 N1 C12 C11 -179.6(3)
C15 N1 C12 C13 0.2(3)
C21 C13 C12 C11 -1.7(5)
C14 C13 C12 C11 178.9(2)
C21 C13 C12 N1 178.5(3)
C14 C13 C12 N1 -0.9(3)
C7 C6 C5 C4 -0.3(4)
C11 C6 C5 C4 -179.8(2)
C7 C6 C5 C8 179.2(2)
C11 C6 C5 C8 -0.3(4)
C5 C6 C7 C2 0.3(4)
C11 C6 C7 C2 179.7(2)
C6 C7 C2 C3 0.4(4)
C6 C7 C2 O2 -178.8(2)
C4 C3 C2 C7 -1.1(4)
O1 C3 C2 C7 179.5(3)
C4 C3 C2 O2 178.2(3)
O1 C3 C2 O2 -1.1(3)
C1 O2 C2 C7 177.8(3)
C1 O2 C2 C3 -1.5(3)
C17 O6 C18 C14 122.6(3)
C17 O6 C18 C19 -62.8(4)
C13 C14 C18 O6 174.0(2)
C15 C14 C18 O6 -7.2(5)
C13 C14 C18 C19 -0.9(4)
C15 C14 C18 C19 178.0(3)
O7 C19 C18 O6 3.5(4)
C20 C19 C18 O6 -174.9(2)
O7 C19 C18 C14 178.2(2)
C20 C19 C18 C14 -0.2(4)
O1 C3 C4 C5 -179.8(3)
C2 C3 C4 C5 1.0(4)
C6 C5 C4 C3 -0.3(4)
C8 C5 C4 C3 -179.9(2)
O3 C9 C8 C5 -34.7(4)
O4 C9 C8 C5 145.7(3)
C4 C5 C8 C9 110.7(3)
C6 C5 C8 C9 -68.8(3)
O7 C19 C20 C21 -176.9(3)
C18 C19 C20 C21 1.4(4)
C14 C13 C21 C20 0.4(4)
C12 C13 C21 C20 -178.9(3)
C19 C20 C21 C13 -1.5(4)
C2 O2 C1 O1 3.4(3)
C3 O1 C1 O2 -4.1(3)
